data_4073418
loop_
_publ_author_name
'Jaroschik, Florian'
'Nief, Fran\,cois'
'Le Goff, Xavier-Fr\'ed\'eric'
'Ricard, Louis'

_publ_section_title
;
 Synthesis and Reactivity of Organometallic Complexes of Divalent Thulium
 with Cyclopentadienyl and Phospholyl Ligands
;
_journal_issue 14
_journal_name_full Organometallics
_journal_page_first 3552
_journal_paper_doi 10.1021/om700316a
_journal_volume 26
_journal_year 2007
_chemical_formula_sum 'C78 H0 N2 Tm2'
_chemical_formula_weight 1302.66
_chemical_name_systematic
; 
 ? 
;
_space_group_IT_number 2
_symmetry_cell_setting triclinic
_symmetry_space_group_name_Hall '-P 1'
_symmetry_space_group_name_H-M 'P -1'
_atom_sites_solution_hydrogens geom
_atom_sites_solution_primary direct
_atom_sites_solution_secondary difmap
_audit_creation_method SHELXL-97
_cell_angle_alpha 106.818(1)
_cell_angle_beta 91.546(1)
_cell_angle_gamma 94.519(1)
_cell_formula_units_Z 1
_cell_length_a 10.447(1)
_cell_length_b 10.865(1)
_cell_length_c 18.222(1)
_cell_measurement_reflns_used 3690
_cell_measurement_temperature 150.0(1)
_cell_measurement_theta_max 27.485
_cell_measurement_theta_min 0.998
_cell_volume 1971.0(3)
_computing_structure_refinement 'SHELXL-97 (Sheldrick, 1997)'
_computing_structure_solution 'SHELXS-97 (Sheldrick, 1990)'
_diffrn_ambient_temperature 150.0(1)
_diffrn_measured_fraction_theta_full 0.988
_diffrn_measured_fraction_theta_max 0.988
_diffrn_measurement_device_type KappaCCD
_diffrn_measurement_method 'phi and omega scans'
_diffrn_radiation_monochromator graphite
_diffrn_radiation_source 'fine-focus sealed tube'
_diffrn_radiation_type MoK\a
_diffrn_radiation_wavelength 0.71069
_diffrn_reflns_av_R_equivalents 0.0349
_diffrn_reflns_av_sigmaI/netI 0.0700
_diffrn_reflns_limit_h_max 13
_diffrn_reflns_limit_h_min -13
_diffrn_reflns_limit_k_max 14
_diffrn_reflns_limit_k_min -14
_diffrn_reflns_limit_l_max 23
_diffrn_reflns_limit_l_min -23
_diffrn_reflns_number 16977
_diffrn_reflns_theta_full 27.50
_diffrn_reflns_theta_max 27.50
_diffrn_reflns_theta_min 2.86
_exptl_absorpt_coefficient_mu 2.270
_exptl_absorpt_correction_T_max 0.9667
_exptl_absorpt_correction_T_min 0.6596
_exptl_absorpt_correction_type multi-scan
_exptl_crystal_colour orange
_exptl_crystal_density_diffrn 1.097
_exptl_crystal_density_method 'not measured'
_exptl_crystal_description plate
_exptl_crystal_F_000 620
_exptl_crystal_size_max 0.20
_exptl_crystal_size_mid 0.14
_exptl_crystal_size_min 0.02
_refine_diff_density_max 1.763
_refine_diff_density_min -0.920
_refine_diff_density_rms 0.131
_refine_ls_extinction_method none
_refine_ls_goodness_of_fit_ref 0.988
_refine_ls_hydrogen_treatment mixed
_refine_ls_matrix_type full
_refine_ls_number_parameters 407
_refine_ls_number_reflns 8955
_refine_ls_number_restraints 0
_refine_ls_restrained_S_all 0.988
_refine_ls_R_factor_all 0.0747
_refine_ls_R_factor_gt 0.0537
_refine_ls_shift/su_max 0.001
_refine_ls_shift/su_mean 0.000
_refine_ls_structure_factor_coef Fsqd
_refine_ls_weighting_details 'calc w=1/[\s^2^(Fo^2^)+(0.0960P)^2^+0.0000P] where P=(Fo^2^+2Fc^2^)/3'
_refine_ls_weighting_scheme calc
_refine_ls_wR_factor_gt 0.1411
_refine_ls_wR_factor_ref 0.1513
_reflns_number_gt 6672
_reflns_number_total 8955
_reflns_threshold_expression >2sigma(I)
_cod_data_source_file om700316a-file002.cif
_cod_data_source_block fj212
_cod_depositor_comments
;
The following automatic conversions were performed:

'_symmetry_cell_setting' value 'Triclinic' changed to 'triclinic'
according to /home/saulius/struct/CIF-dictionaries/cif_core.dic
dictionary named 'cif_core.dic' version 2.4.1 from 2010-06-29.

Automatic conversion script
Id: cif_fix_values 1715 2011-07-08 13:25:40Z adriana 
;
_cod_original_sg_symbol_H-M 'P-1     '
_cod_database_code 4073418

loop_
_symmetry_equiv_pos_as_xyz
'x, y, z'
'-x, -y, -z'

loop_
_atom_site_label
_atom_site_type_symbol
_atom_site_fract_x
_atom_site_fract_y
_atom_site_fract_z
_atom_site_U_iso_or_equiv
_atom_site_adp_type
_atom_site_occupancy
_atom_site_symmetry_multiplicity
_atom_site_calc_flag
_atom_site_refinement_flags
_atom_site_disorder_assembly
_atom_site_disorder_group
Tm1 Tm 0.16411(2) 0.55114(2) 0.252562(13) 0.04530(11) Uani 1 1 d . . .
C1 C 0.1886(7) 0.7611(7) 0.3730(4) 0.0668(18) Uani 1 1 d . A .
C2 C 0.2841(7) 0.7813(8) 0.3183(5) 0.0666(18) Uani 1 1 d . A .
C3 C 0.2148(7) 0.7906(7) 0.2531(5) 0.0691(19) Uani 1 1 d . A .
H3 H 0.2526 0.8008 0.2082 0.083 Uiso 1 1 calc R . .
C4 C 0.0825(7) 0.7825(7) 0.2638(4) 0.0655(18) Uani 1 1 d . A .
C5 C 0.0687(7) 0.7601(7) 0.3350(4) 0.0645(17) Uani 1 1 d . A .
H5 H -0.0119 0.7459 0.3554 0.077 Uiso 1 1 calc R . .
C6 C 0.1941(7) 0.7908(7) 0.4612(4) 0.0654(17) Uani 1 1 d . . .
C7 C 0.0766(9) 0.7252(9) 0.4865(4) 0.090(3) Uani 1 1 d . A .
H7A H -0.0015 0.7531 0.4676 0.135 Uiso 1 1 calc R . .
H7B H 0.0788 0.7488 0.5427 0.135 Uiso 1 1 calc R . .
H7C H 0.0766 0.6313 0.4656 0.135 Uiso 1 1 calc R . .
C8 C 0.3139(10) 0.7591(10) 0.5011(7) 0.114(4) Uani 1 1 d . A .
H8A H 0.3218 0.6660 0.4829 0.171 Uiso 1 1 calc R . .
H8B H 0.3053 0.7855 0.5567 0.171 Uiso 1 1 calc R . .
H8C H 0.3907 0.8057 0.4888 0.171 Uiso 1 1 calc R . .
C9 C 0.1845(9) 0.9367(9) 0.4907(6) 0.093(3) Uani 1 1 d . A .
H9A H 0.2635 0.9824 0.4805 0.139 Uiso 1 1 calc R . .
H9B H 0.1727 0.9616 0.5460 0.139 Uiso 1 1 calc R . .
H9C H 0.1109 0.9593 0.4643 0.139 Uiso 1 1 calc R . .
C10 C 0.4362(7) 0.7947(8) 0.3260(5) 0.073(2) Uani 1 1 d . . .
C11 C 0.4861(9) 0.9180(11) 0.3862(7) 0.112(3) Uani 1 1 d . A .
H11A H 0.4547 0.9167 0.4362 0.167 Uiso 1 1 calc R . .
H11B H 0.4556 0.9919 0.3725 0.167 Uiso 1 1 calc R . .
H11C H 0.5803 0.9253 0.3889 0.167 Uiso 1 1 calc R . .
C12 C 0.4897(10) 0.6800(12) 0.3375(7) 0.124(4) Uani 1 1 d . A .
H12A H 0.5437 0.7051 0.3852 0.186 Uiso 1 1 calc R . .
H12B H 0.5416 0.6415 0.2942 0.186 Uiso 1 1 calc R . .
H12C H 0.4193 0.6169 0.3408 0.186 Uiso 1 1 calc R . .
C13 C 0.4883(11) 0.8061(12) 0.2493(7) 0.121(4) Uani 1 1 d . A .
H13A H 0.4734 0.8910 0.2437 0.181 Uiso 1 1 calc R . .
H13B H 0.4437 0.7384 0.2065 0.181 Uiso 1 1 calc R . .
H13C H 0.5807 0.7961 0.2491 0.181 Uiso 1 1 calc R . .
C14 C -0.0267(8) 0.8117(8) 0.2139(5) 0.071(2) Uani 1 1 d . . .
C15 C -0.1021(19) 0.7033(18) 0.1632(12) 0.238(11) Uani 1 1 d . A .
H15A H -0.1113 0.6332 0.1871 0.358 Uiso 1 1 calc R . .
H15B H -0.0593 0.6738 0.1148 0.358 Uiso 1 1 calc R . .
H15C H -0.1872 0.7285 0.1531 0.358 Uiso 1 1 calc R . .
C16 C 0.0423(12) 0.8811(13) 0.1613(7) 0.128(4) Uani 1 1 d . A .
H16A H 0.0997 0.8235 0.1292 0.192 Uiso 1 1 calc R . .
H16B H 0.0927 0.9593 0.1929 0.192 Uiso 1 1 calc R . .
H16C H -0.0216 0.9045 0.1286 0.192 Uiso 1 1 calc R . .
C17 C -0.1039(11) 0.9024(13) 0.2676(7) 0.150(5) Uani 1 1 d . A .
H17A H -0.1636 0.9379 0.2384 0.226 Uiso 1 1 calc R . .
H17B H -0.0466 0.9728 0.3016 0.226 Uiso 1 1 calc R . .
H17C H -0.1526 0.8565 0.2984 0.226 Uiso 1 1 calc R . .
C18 C -0.0279(6) 0.3766(7) 0.2610(4) 0.0611(17) Uani 1 1 d . A .
C19 C 0.0423(6) 0.3151(7) 0.1929(4) 0.0610(17) Uani 1 1 d . A .
C20 C 0.1632(7) 0.2967(7) 0.2203(4) 0.0637(18) Uani 1 1 d . A .
H20 H 0.2287 0.2589 0.1885 0.076 Uiso 1 1 calc R . .
C21 C 0.1760(6) 0.3417(7) 0.3017(4) 0.0605(17) Uani 1 1 d . A .
C22 C 0.0592(6) 0.3919(7) 0.3247(4) 0.0608(17) Uani 1 1 d . A .
H22 H 0.0406 0.4314 0.3766 0.073 Uiso 1 1 calc R . .
C23 C -0.1715(6) 0.3822(7) 0.2757(4) 0.0591(17) Uani 1 1 d . . .
C24 C -0.1920(7) 0.4813(9) 0.3536(5) 0.087(2) Uani 1 1 d . A .
H24A H -0.2839 0.4795 0.3632 0.130 Uiso 1 1 calc R . .
H24B H -0.1600 0.5679 0.3524 0.130 Uiso 1 1 calc R . .
H24C H -0.1450 0.4592 0.3947 0.130 Uiso 1 1 calc R . .
C25 C -0.2616(9) 0.4032(11) 0.2096(6) 0.110(3) Uani 1 1 d . A .
H25A H -0.2328 0.3551 0.1595 0.165 Uiso 1 1 calc R . .
H25B H -0.2571 0.4953 0.2136 0.165 Uiso 1 1 calc R . .
H25C H -0.3504 0.3720 0.2150 0.165 Uiso 1 1 calc R . .
C26 C -0.2211(8) 0.2493(9) 0.2837(6) 0.086(2) Uani 1 1 d . A .
H26A H -0.2187 0.1834 0.2341 0.128 Uiso 1 1 calc R . .
H26B H -0.3097 0.2523 0.3000 0.128 Uiso 1 1 calc R . .
H26C H -0.1665 0.2280 0.3220 0.128 Uiso 1 1 calc R . .
C27 C 0.0017(7) 0.2674(8) 0.1075(4) 0.0671(18) Uani 1 1 d . . .
C28 C -0.0387(9) 0.3643(8) 0.0719(5) 0.083(2) Uani 1 1 d . A .
H28A H -0.0824 0.4292 0.1093 0.124 Uiso 1 1 calc R . .
H28B H -0.0976 0.3220 0.0274 0.124 Uiso 1 1 calc R . .
H28C H 0.0370 0.4062 0.0553 0.124 Uiso 1 1 calc R . .
C29 C -0.1049(10) 0.1560(10) 0.0925(6) 0.105(3) Uani 1 1 d . A .
H29A H -0.1826 0.1884 0.1173 0.158 Uiso 1 1 calc R . .
H29B H -0.0763 0.0888 0.1136 0.158 Uiso 1 1 calc R . .
H29C H -0.1237 0.1198 0.0371 0.158 Uiso 1 1 calc R . .
C30 C 0.1149(10) 0.2057(10) 0.0629(6) 0.102(3) Uani 1 1 d . A .
H30A H 0.0945 0.1853 0.0077 0.152 Uiso 1 1 calc R . .
H30B H 0.1301 0.1263 0.0757 0.152 Uiso 1 1 calc R . .
H30C H 0.1923 0.2663 0.0770 0.152 Uiso 1 1 calc R . .
C31 C 0.2789(7) 0.3088(8) 0.3546(4) 0.0664(19) Uani 1 1 d . . .
C32 C 0.2325(11) 0.1706(11) 0.3530(8) 0.124(4) Uani 1 1 d . A .
H32A H 0.2380 0.1125 0.3011 0.186 Uiso 1 1 calc R . .
H32B H 0.1432 0.1677 0.3679 0.186 Uiso 1 1 calc R . .
H32C H 0.2868 0.1432 0.3891 0.186 Uiso 1 1 calc R . .
C33 C 0.2749(13) 0.3809(12) 0.4345(6) 0.129(4) Uani 1 1 d . A .
H33A H 0.3429 0.3567 0.4644 0.194 Uiso 1 1 calc R . .
H33B H 0.1910 0.3615 0.4534 0.194 Uiso 1 1 calc R . .
H33C H 0.2882 0.4735 0.4400 0.194 Uiso 1 1 calc R . .
C34 C 0.4063(9) 0.3047(17) 0.3217(8) 0.150(7) Uani 1 1 d . A .
H34A H 0.4325 0.3884 0.3139 0.225 Uiso 1 1 calc R . .
H34B H 0.4019 0.2372 0.2723 0.225 Uiso 1 1 calc R . .
H34C H 0.4691 0.2858 0.3569 0.225 Uiso 1 1 calc R . .
N1 N 0.306(5) 0.540(6) 0.159(4) 0.044(4) Uani 0.33 1 d P A 1
C35 C 0.293(3) 0.614(3) 0.106(2) 0.050(3) Uani 0.33 1 d P A 1
H35 H 0.2282 0.6726 0.1130 0.060 Uiso 0.33 1 calc PR A 1
C36 C 0.366(2) 0.603(3) 0.0486(14) 0.057(3) Uani 0.33 1 d P A 1
H36 H 0.3418 0.6418 0.0106 0.069 Uiso 0.33 1 calc PR A 1
C37 C 0.4852(19) 0.534(2) 0.0370(11) 0.050(2) Uani 0.33 1 d P . 1
H37 H 0.5576 0.6028 0.0560 0.059 Uiso 0.33 1 calc PR . 1
C38 C 0.481(3) 0.459(2) 0.0947(17) 0.051(3) Uani 0.33 1 d P A 1
H38 H 0.5537 0.4103 0.0911 0.061 Uiso 0.33 1 calc PR A 1
C39 C 0.403(5) 0.439(7) 0.152(3) 0.055(3) Uani 0.33 1 d P A 1
H39 H 0.4088 0.3781 0.1794 0.066 Uiso 0.33 1 calc PR A 1
N1A N 0.282(2) 0.513(3) 0.1506(18) 0.044(4) Uani 0.67 1 d P A 2
C35A C 0.2639(14) 0.5662(11) 0.0911(9) 0.050(3) Uani 0.67 1 d P A 2
H35A H 0.2007 0.6262 0.0980 0.060 Uiso 0.67 1 calc PR A 2
C36A C 0.3254(10) 0.5434(12) 0.0232(7) 0.057(3) Uani 0.67 1 d P A 2
H36A H 0.2973 0.5815 -0.0146 0.069 Uiso 0.67 1 calc PR A 2
C37A C 0.4371(9) 0.4589(10) 0.0067(5) 0.050(2) Uani 0.67 1 d P . 2
H37A H 0.4142 0.3857 -0.0409 0.059 Uiso 0.67 1 calc PR . 2
C38A C 0.4560(12) 0.4049(10) 0.0737(7) 0.051(3) Uani 0.67 1 d P A 2
H38A H 0.5163 0.3432 0.0720 0.061 Uiso 0.67 1 calc PR A 2
C39A C 0.386(2) 0.446(3) 0.1355(12) 0.055(3) Uani 0.67 1 d P A 2
H39A H 0.4173 0.4218 0.1784 0.066 Uiso 0.67 1 calc PR A 2

loop_
_atom_site_aniso_label
_atom_site_aniso_U_11
_atom_site_aniso_U_22
_atom_site_aniso_U_33
_atom_site_aniso_U_23
_atom_site_aniso_U_13
_atom_site_aniso_U_12
Tm1 0.03950(15) 0.0654(2) 0.03874(17) 0.02434(13) 0.00915(10) 0.01401(11)
C1 0.062(4) 0.083(5) 0.064(5) 0.031(4) 0.012(3) 0.018(3)
C2 0.063(4) 0.080(5) 0.062(5) 0.025(4) 0.007(3) 0.018(3)
C3 0.070(4) 0.077(5) 0.072(5) 0.037(4) 0.012(4) 0.011(4)
C4 0.059(4) 0.080(5) 0.066(5) 0.032(4) 0.013(3) 0.018(3)
C5 0.056(4) 0.079(5) 0.066(5) 0.027(4) 0.015(3) 0.019(3)
C6 0.076(5) 0.078(5) 0.045(4) 0.022(4) 0.003(3) 0.012(4)
C7 0.109(7) 0.117(7) 0.040(4) 0.016(4) 0.022(4) 0.009(5)
C8 0.119(8) 0.115(8) 0.125(9) 0.068(7) -0.040(7) 0.003(6)
C9 0.088(6) 0.091(6) 0.095(7) 0.018(5) 0.002(5) 0.024(5)
C10 0.050(4) 0.089(5) 0.075(5) 0.015(4) 0.011(3) 0.003(3)
C11 0.069(6) 0.119(8) 0.126(9) 0.009(7) 0.002(6) -0.009(5)
C12 0.083(6) 0.149(10) 0.127(10) 0.012(8) -0.020(6) 0.057(6)
C13 0.092(7) 0.134(9) 0.132(10) 0.033(8) 0.018(7) 0.001(6)
C14 0.077(5) 0.076(5) 0.069(5) 0.029(4) 0.006(4) 0.030(4)
C15 0.206(19) 0.200(18) 0.21(2) -0.056(15) 0.002(16) -0.099(15)
C16 0.126(9) 0.165(12) 0.106(9) 0.067(9) -0.011(7) -0.005(8)
C17 0.112(9) 0.187(12) 0.130(10) -0.008(9) -0.013(8) 0.098(9)
C18 0.049(3) 0.076(4) 0.065(4) 0.028(4) 0.003(3) 0.012(3)
C19 0.052(4) 0.072(4) 0.063(4) 0.023(4) 0.004(3) 0.012(3)
C20 0.060(4) 0.080(5) 0.065(5) 0.036(4) 0.018(3) 0.024(3)
C21 0.050(3) 0.084(5) 0.056(4) 0.033(4) 0.006(3) 0.009(3)
C22 0.049(3) 0.081(5) 0.059(4) 0.031(4) 0.007(3) 0.005(3)
C23 0.037(3) 0.085(5) 0.062(4) 0.032(4) 0.002(3) 0.008(3)
C24 0.050(4) 0.105(6) 0.093(6) 0.008(5) 0.027(4) 0.001(4)
C25 0.080(6) 0.156(10) 0.104(8) 0.048(7) -0.021(5) 0.043(6)
C26 0.061(5) 0.111(7) 0.093(7) 0.043(6) -0.001(4) 0.010(4)
C27 0.065(4) 0.087(5) 0.043(4) 0.009(4) -0.004(3) 0.016(4)
C28 0.098(6) 0.088(6) 0.059(5) 0.014(4) -0.011(4) 0.017(4)
C29 0.119(8) 0.105(7) 0.074(6) 0.004(5) -0.026(6) -0.003(6)
C30 0.110(7) 0.118(8) 0.072(6) 0.016(6) -0.001(5) 0.036(6)
C31 0.072(4) 0.088(5) 0.054(4) 0.038(4) 0.013(3) 0.028(4)
C32 0.108(8) 0.117(8) 0.170(12) 0.084(9) -0.040(8) 0.006(6)
C33 0.170(11) 0.143(10) 0.084(7) 0.036(7) -0.028(7) 0.071(8)
C34 0.069(6) 0.287(19) 0.173(13) 0.173(14) 0.040(7) 0.076(8)
N1 0.035(10) 0.058(13) 0.047(8) 0.025(9) 0.009(7) 0.003(6)
C35 0.047(8) 0.057(10) 0.053(8) 0.024(8) 0.008(5) 0.014(6)
C36 0.049(7) 0.087(10) 0.048(7) 0.036(7) 0.011(5) 0.020(5)
C37 0.050(5) 0.072(7) 0.034(5) 0.023(5) 0.009(3) 0.017(4)
C38 0.060(7) 0.053(8) 0.050(8) 0.025(7) 0.018(5) 0.022(7)
C39 0.047(8) 0.097(6) 0.041(11) 0.044(7) 0.003(6) 0.031(5)
N1A 0.035(10) 0.058(13) 0.047(8) 0.025(9) 0.009(7) 0.003(6)
C35A 0.047(8) 0.057(10) 0.053(8) 0.024(8) 0.008(5) 0.014(6)
C36A 0.049(7) 0.087(10) 0.048(7) 0.036(7) 0.011(5) 0.020(5)
C37A 0.050(5) 0.072(7) 0.034(5) 0.023(5) 0.009(3) 0.017(4)
C38A 0.060(7) 0.053(8) 0.050(8) 0.025(7) 0.018(5) 0.022(7)
C39A 0.047(8) 0.097(6) 0.041(11) 0.044(7) 0.003(6) 0.031(5)

loop_
_atom_type_symbol
_atom_type_description
_atom_type_scat_dispersion_real
_atom_type_scat_dispersion_imag
_atom_type_scat_source
C C 0.0033 0.0016 'International Tables Vol C Tables 4.2.6.8 and 6.1.1.4'
H H 0.0000 0.0000 'International Tables Vol C Tables 4.2.6.8 and 6.1.1.4'
N N 0.0061 0.0033 'International Tables Vol C Tables 4.2.6.8 and 6.1.1.4'
Tm Tm -0.3139 5.2483 'International Tables Vol C Tables 4.2.6.8 and 6.1.1.4'

loop_
_geom_angle_atom_site_label_1
_geom_angle_atom_site_label_2
_geom_angle_atom_site_label_3
_geom_angle
_geom_angle_site_symmetry_1
_geom_angle_site_symmetry_3
N1A Tm1 N1 9.2(17) . .
N1A Tm1 C3 82.6(7) . .
N1 Tm1 C3 75.7(16) . .
N1A Tm1 C5 132.4(7) . .
N1 Tm1 C5 126.2(16) . .
C3 Tm1 C5 50.6(2) . .
N1A Tm1 C2 94.0(5) . .
N1 Tm1 C2 85.0(14) . .
C3 Tm1 C2 31.1(2) . .
C5 Tm1 C2 51.4(2) . .
N1A Tm1 C22 130.6(7) . .
N1 Tm1 C22 136.7(17) . .
C3 Tm1 C22 146.6(3) . .
C5 Tm1 C22 96.9(2) . .
C2 Tm1 C22 125.9(2) . .
N1A Tm1 C20 80.6(7) . .
N1 Tm1 C20 87.4(16) . .
C3 Tm1 C20 163.0(2) . .
C5 Tm1 C20 146.4(2) . .
C2 Tm1 C20 148.3(2) . .
C22 Tm1 C20 50.0(2) . .
N1A Tm1 C1 126.4(5) . .
N1 Tm1 C1 117.3(13) . .
C3 Tm1 C1 52.2(2) . .
C5 Tm1 C1 31.0(2) . .
C2 Tm1 C1 32.4(2) . .
C22 Tm1 C1 96.7(2) . .
C20 Tm1 C1 139.9(2) . .
N1A Tm1 C4 103.9(8) . .
N1 Tm1 C4 99.6(17) . .
C3 Tm1 C4 30.7(2) . .
C5 Tm1 C4 30.6(2) . .
C2 Tm1 C4 51.5(2) . .
C22 Tm1 C4 123.1(2) . .
C20 Tm1 C4 160.1(2) . .
C1 Tm1 C4 51.9(2) . .
N1A Tm1 C19 88.2(5) . .
N1 Tm1 C19 97.2(14) . .
C3 Tm1 C19 151.5(2) . .
C5 Tm1 C19 127.9(2) . .
C2 Tm1 C19 177.03(18) . .
C22 Tm1 C19 51.2(2) . .
C20 Tm1 C19 30.3(2) . .
C1 Tm1 C19 145.3(2) . .
C4 Tm1 C19 129.8(2) . .
N1A Tm1 C21 104.4(8) . .
N1 Tm1 C21 108.4(17) . .
C3 Tm1 C21 157.0(3) . .
C5 Tm1 C21 122.0(2) . .
C2 Tm1 C21 125.9(2) . .
C22 Tm1 C21 30.44(19) . .
C20 Tm1 C21 30.8(2) . .
C1 Tm1 C21 109.0(2) . .
C4 Tm1 C21 151.7(2) . .
C19 Tm1 C21 51.5(2) . .
N1A Tm1 C18 119.8(5) . .
N1 Tm1 C18 128.9(14) . .
C3 Tm1 C18 143.1(2) . .
C5 Tm1 C18 98.6(2) . .
C2 Tm1 C18 146.1(2) . .
C22 Tm1 C18 30.8(2) . .
C20 Tm1 C18 50.9(2) . .
C1 Tm1 C18 113.8(2) . .
C4 Tm1 C18 112.4(2) . .
C19 Tm1 C18 31.9(2) . .
C21 Tm1 C18 51.44(19) . .
C5 C1 C2 104.2(6) . .
C5 C1 C6 118.3(6) . .
C2 C1 C6 132.8(7) . .
C5 C1 Tm1 73.0(4) . .
C2 C1 Tm1 73.0(4) . .
C6 C1 Tm1 136.6(5) . .
C3 C2 C1 106.9(6) . .
C3 C2 C10 122.8(7) . .
C1 C2 C10 130.3(7) . .
C3 C2 Tm1 73.4(5) . .
C1 C2 Tm1 74.6(4) . .
C10 C2 Tm1 118.5(5) . .
C4 C3 C2 110.6(7) . .
C4 C3 Tm1 77.1(4) . .
C2 C3 Tm1 75.5(4) . .
C4 C3 H3 124.7 . .
C2 C3 H3 124.7 . .
Tm1 C3 H3 114.6 . .
C5 C4 C3 106.0(6) . .
C5 C4 C14 125.6(6) . .
C3 C4 C14 127.9(6) . .
C5 C4 Tm1 72.7(4) . .
C3 C4 Tm1 72.2(4) . .
C14 C4 Tm1 126.5(5) . .
C4 C5 C1 112.2(6) . .
C4 C5 Tm1 76.7(4) . .
C1 C5 Tm1 75.9(4) . .
C4 C5 H5 123.9 . .
C1 C5 H5 123.9 . .
Tm1 C5 H5 115.0 . .
C7 C6 C9 107.3(7) . .
C7 C6 C8 107.8(7) . .
C9 C6 C8 108.2(7) . .
C7 C6 C1 110.3(6) . .
C9 C6 C1 104.2(6) . .
C8 C6 C1 118.5(7) . .
C6 C7 H7A 109.5 . .
C6 C7 H7B 109.5 . .
H7A C7 H7B 109.5 . .
C6 C7 H7C 109.5 . .
H7A C7 H7C 109.5 . .
H7B C7 H7C 109.5 . .
C6 C8 H8A 109.5 . .
C6 C8 H8B 109.5 . .
H8A C8 H8B 109.5 . .
C6 C8 H8C 109.5 . .
H8A C8 H8C 109.5 . .
H8B C8 H8C 109.5 . .
C6 C9 H9A 109.5 . .
C6 C9 H9B 109.5 . .
H9A C9 H9B 109.5 . .
C6 C9 H9C 109.5 . .
H9A C9 H9C 109.5 . .
H9B C9 H9C 109.5 . .
C12 C10 C11 112.8(8) . .
C12 C10 C13 105.0(9) . .
C11 C10 C13 105.9(8) . .
C12 C10 C2 113.2(7) . .
C11 C10 C2 110.9(7) . .
C13 C10 C2 108.5(7) . .
C10 C11 H11A 109.5 . .
C10 C11 H11B 109.5 . .
H11A C11 H11B 109.5 . .
C10 C11 H11C 109.5 . .
H11A C11 H11C 109.5 . .
H11B C11 H11C 109.5 . .
C10 C12 H12A 109.5 . .
C10 C12 H12B 109.5 . .
H12A C12 H12B 109.5 . .
C10 C12 H12C 109.5 . .
H12A C12 H12C 109.5 . .
H12B C12 H12C 109.5 . .
C10 C13 H13A 109.5 . .
C10 C13 H13B 109.5 . .
H13A C13 H13B 109.5 . .
C10 C13 H13C 109.5 . .
H13A C13 H13C 109.5 . .
H13B C13 H13C 109.5 . .
C15 C14 C17 113.6(11) . .
C15 C14 C16 105.4(12) . .
C17 C14 C16 109.6(10) . .
C15 C14 C4 117.0(11) . .
C17 C14 C4 106.0(7) . .
C16 C14 C4 104.8(7) . .
C14 C15 H15A 109.5 . .
C14 C15 H15B 109.5 . .
H15A C15 H15B 109.5 . .
C14 C15 H15C 109.5 . .
H15A C15 H15C 109.5 . .
H15B C15 H15C 109.5 . .
C14 C16 H16A 109.5 . .
C14 C16 H16B 109.5 . .
H16A C16 H16B 109.5 . .
C14 C16 H16C 109.5 . .
H16A C16 H16C 109.5 . .
H16B C16 H16C 109.5 . .
C14 C17 H17A 109.5 . .
C14 C17 H17B 109.5 . .
H17A C17 H17B 109.5 . .
C14 C17 H17C 109.5 . .
H17A C17 H17C 109.5 . .
H17B C17 H17C 109.5 . .
C22 C18 C19 105.4(6) . .
C22 C18 C23 118.0(6) . .
C19 C18 C23 132.9(6) . .
C22 C18 Tm1 73.1(4) . .
C19 C18 Tm1 73.7(4) . .
C23 C18 Tm1 134.4(5) . .
C20 C19 C18 106.2(6) . .
C20 C19 C27 121.7(7) . .
C18 C19 C27 131.9(6) . .
C20 C19 Tm1 73.8(4) . .
C18 C19 Tm1 74.4(4) . .
C27 C19 Tm1 119.9(5) . .
C19 C20 C21 111.6(6) . .
C19 C20 Tm1 75.8(4) . .
C21 C20 Tm1 75.9(4) . .
C19 C20 H20 124.2 . .
C21 C20 H20 124.2 . .
Tm1 C20 H20 115.8 . .
C22 C21 C20 105.1(6) . .
C22 C21 C31 125.8(6) . .
C20 C21 C31 127.1(6) . .
C22 C21 Tm1 73.3(4) . .
C20 C21 Tm1 73.3(4) . .
C31 C21 Tm1 130.4(5) . .
C21 C22 C18 111.6(7) . .
C21 C22 Tm1 76.2(4) . .
C18 C22 Tm1 76.1(4) . .
C21 C22 H22 124.2 . .
C18 C22 H22 124.2 . .
Tm1 C22 H22 115.1 . .
C18 C23 C26 106.7(6) . .
C18 C23 C24 110.9(6) . .
C26 C23 C24 105.8(6) . .
C18 C23 C25 116.8(6) . .
C26 C23 C25 105.1(7) . .
C24 C23 C25 110.7(7) . .
C23 C24 H24A 109.5 . .
C23 C24 H24B 109.5 . .
H24A C24 H24B 109.5 . .
C23 C24 H24C 109.5 . .
H24A C24 H24C 109.5 . .
H24B C24 H24C 109.5 . .
C23 C25 H25A 109.5 . .
C23 C25 H25B 109.5 . .
H25A C25 H25B 109.5 . .
C23 C25 H25C 109.5 . .
H25A C25 H25C 109.5 . .
H25B C25 H25C 109.5 . .
C23 C26 H26A 109.5 . .
C23 C26 H26B 109.5 . .
H26A C26 H26B 109.5 . .
C23 C26 H26C 109.5 . .
H26A C26 H26C 109.5 . .
H26B C26 H26C 109.5 . .
C28 C27 C19 116.8(7) . .
C28 C27 C29 109.2(7) . .
C19 C27 C29 110.0(6) . .
C28 C27 C30 107.1(7) . .
C19 C27 C30 108.7(6) . .
C29 C27 C30 104.3(8) . .
C27 C28 H28A 109.5 . .
C27 C28 H28B 109.5 . .
H28A C28 H28B 109.5 . .
C27 C28 H28C 109.5 . .
H28A C28 H28C 109.5 . .
H28B C28 H28C 109.5 . .
C27 C29 H29A 109.5 . .
C27 C29 H29B 109.5 . .
H29A C29 H29B 109.5 . .
C27 C29 H29C 109.5 . .
H29A C29 H29C 109.5 . .
H29B C29 H29C 109.5 . .
C27 C30 H30A 109.5 . .
C27 C30 H30B 109.5 . .
H30A C30 H30B 109.5 . .
C27 C30 H30C 109.5 . .
H30A C30 H30C 109.5 . .
H30B C30 H30C 109.5 . .
C33 C31 C34 116.4(10) . .
C33 C31 C32 103.5(8) . .
C34 C31 C32 107.4(9) . .
C33 C31 C21 113.7(7) . .
C34 C31 C21 111.6(6) . .
C32 C31 C21 102.9(7) . .
C31 C32 H32A 109.5 . .
C31 C32 H32B 109.5 . .
H32A C32 H32B 109.5 . .
C31 C32 H32C 109.5 . .
H32A C32 H32C 109.5 . .
H32B C32 H32C 109.5 . .
C31 C33 H33A 109.5 . .
C31 C33 H33B 109.5 . .
H33A C33 H33B 109.5 . .
C31 C33 H33C 109.5 . .
H33A C33 H33C 109.5 . .
H33B C33 H33C 109.5 . .
C31 C34 H34A 109.5 . .
C31 C34 H34B 109.5 . .
H34A C34 H34B 109.5 . .
C31 C34 H34C 109.5 . .
H34A C34 H34C 109.5 . .
H34B C34 H34C 109.5 . .
C35 N1 C39 124(5) . .
C35 N1 Tm1 120(4) . .
C39 N1 Tm1 116(4) . .
C36 C35 N1 122(4) . .
C36 C35 H35 119.2 . .
N1 C35 H35 119.2 . .
C35 C36 C37 126(3) . .
C35 C36 H36 117.1 . .
C37 C36 H36 117.1 . .
C37 C37 C36 119(2) 2_665 .
C37 C37 C38 116(2) 2_665 .
C36 C37 C38 104.4(18) . .
C37 C37 H37 105.2 2_665 .
C36 C37 H37 105.2 . .
C38 C37 H37 105.2 . .
C39 C38 C37 139(3) . .
C39 C38 H38 110.5 . .
C37 C38 H38 110.5 . .
C38 C39 N1 103(4) . .
C38 C39 H39 128.3 . .
N1 C39 H39 128.3 . .
C39A N1A C35A 107(2) . .
C39A N1A Tm1 130(2) . .
C35A N1A Tm1 123(2) . .
C36A C35A N1A 128.4(19) . .
C36A C35A H35A 115.8 . .
N1A C35A H35A 115.8 . .
C35A C36A C37A 122.0(10) . .
C35A C36A H36A 119.0 . .
C37A C36A H36A 119.0 . .
C38A C37A C36A 107.8(8) . .
C38A C37A C37A 112.2(10) . 2_665
C36A C37A C37A 110.0(10) . 2_665
C38A C37A H37A 108.9 . .
C36A C37A H37A 108.9 . .
C37A C37A H37A 108.9 2_665 .
C39A C38A C37A 118.9(11) . .
C39A C38A H38A 120.6 . .
C37A C38A H38A 120.6 . .
C38A C39A N1A 134.6(16) . .
C38A C39A H39A 112.7 . .
N1A C39A H39A 112.7 . .

loop_
_geom_bond_atom_site_label_1
_geom_bond_atom_site_label_2
_geom_bond_distance
_geom_bond_site_symmetry_2
Tm1 N1A 2.21(3) .
Tm1 N1 2.28(7) .
Tm1 C3 2.610(7) .
Tm1 C5 2.621(7) .
Tm1 C2 2.637(8) .
Tm1 C22 2.649(6) .
Tm1 C20 2.653(7) .
Tm1 C1 2.658(8) .
Tm1 C4 2.672(7) .
Tm1 C19 2.679(7) .
Tm1 C21 2.686(6) .
Tm1 C18 2.689(7) .
C1 C5 1.413(10) .
C1 C2 1.477(10) .
C1 C6 1.545(10) .
C2 C3 1.406(10) .
C2 C10 1.582(10) .
C3 C4 1.401(10) .
C3 H3 0.9500 .
C4 C5 1.396(9) .
C4 C14 1.547(10) .
C5 H5 0.9500 .
C6 C7 1.520(11) .
C6 C9 1.532(11) .
C6 C8 1.541(11) .
C7 H7A 0.9800 .
C7 H7B 0.9800 .
C7 H7C 0.9800 .
C8 H8A 0.9800 .
C8 H8B 0.9800 .
C8 H8C 0.9800 .
C9 H9A 0.9800 .
C9 H9B 0.9800 .
C9 H9C 0.9800 .
C10 C12 1.471(12) .
C10 C11 1.509(13) .
C10 C13 1.548(14) .
C11 H11A 0.9800 .
C11 H11B 0.9800 .
C11 H11C 0.9800 .
C12 H12A 0.9800 .
C12 H12B 0.9800 .
C12 H12C 0.9800 .
C13 H13A 0.9800 .
C13 H13B 0.9800 .
C13 H13C 0.9800 .
C14 C15 1.430(16) .
C14 C17 1.479(13) .
C14 C16 1.541(13) .
C15 H15A 0.9800 .
C15 H15B 0.9800 .
C15 H15C 0.9800 .
C16 H16A 0.9800 .
C16 H16B 0.9800 .
C16 H16C 0.9800 .
C17 H17A 0.9800 .
C17 H17B 0.9800 .
C17 H17C 0.9800 .
C18 C22 1.418(9) .
C18 C19 1.474(10) .
C18 C23 1.534(9) .
C19 C20 1.396(9) .
C19 C27 1.527(10) .
C20 C21 1.421(10) .
C20 H20 0.9500 .
C21 C22 1.401(9) .
C21 C31 1.554(9) .
C22 H22 0.9500 .
C23 C26 1.543(11) .
C23 C24 1.545(11) .
C23 C25 1.587(10) .
C24 H24A 0.9800 .
C24 H24B 0.9800 .
C24 H24C 0.9800 .
C25 H25A 0.9800 .
C25 H25B 0.9800 .
C25 H25C 0.9800 .
C26 H26A 0.9800 .
C26 H26B 0.9800 .
C26 H26C 0.9800 .
C27 C28 1.468(10) .
C27 C29 1.536(12) .
C27 C30 1.540(12) .
C28 H28A 0.9800 .
C28 H28B 0.9800 .
C28 H28C 0.9800 .
C29 H29A 0.9800 .
C29 H29B 0.9800 .
C29 H29C 0.9800 .
C30 H30A 0.9800 .
C30 H30B 0.9800 .
C30 H30C 0.9800 .
C31 C33 1.444(13) .
C31 C34 1.473(12) .
C31 C32 1.533(12) .
C32 H32A 0.9800 .
C32 H32B 0.9800 .
C32 H32C 0.9800 .
C33 H33A 0.9800 .
C33 H33B 0.9800 .
C33 H33C 0.9800 .
C34 H34A 0.9800 .
C34 H34B 0.9800 .
C34 H34C 0.9800 .
N1 C35 1.43(8) .
N1 C39 1.53(9) .
C35 C36 1.29(5) .
C35 H35 0.9500 .
C36 C37 1.49(3) .
C36 H36 0.9500 .
C37 C37 1.39(4) 2_665
C37 C38 1.50(3) .
C37 H37 1.0000 .
C38 C39 1.39(7) .
C38 H38 0.9500 .
C39 H39 0.9500 .
N1A C39A 1.35(4) .
N1A C35A 1.38(3) .
C35A C36A 1.38(2) .
C35A H35A 0.9500 .
C36A C37A 1.524(14) .
C36A H36A 0.9500 .
C37A C38A 1.515(15) .
C37A C37A 1.594(19) 2_665
C37A H37A 1.0000 .
C38A C39A 1.34(3) .
C38A H38A 0.9500 .
C39A H39A 0.9500 .
